data_2244217
loop_
_publ_author_name
'Chong, Magdalene W. S.'
'Ottoboni, Sara'
'Martin, Alan R. G.'
'Bowering, Deborah'
'Price, Chris J.'
'Nordon, Alison'
'Oswald, Iain D. H.'
'Ward, Martin R.'

_publ_section_title
;
 Crystal structure of a copper--mefenamate complex solvated with diglyme
 and water
;
_journal_coeditor_code EX2060
_journal_issue 12
_journal_name_full 'Acta Crystallographica Section E'
_journal_page_first
;
;
_journal_paper_doi 10.1107/S2056989022010647
_journal_volume 78
_journal_year 2022
_chemical_formula_iupac '[Cu2 (C15 H14 N1 O2)4 (H2 O1)2], 2C6 H14 O3'
_chemical_formula_moiety 'C60 H60 Cu2 N4 O10, 2(C6 H14 O3)'
_chemical_formula_sum 'C72 H88 Cu2 N4 O16'
_chemical_formula_weight 1392.54
_chemical_name_common
;
Copper bis(mefenamate) diglyme monohydrate
;
_chemical_name_systematic
'Tetrakis[\m-2-(2,3-dimethylanilino)benzoato-\k^2^<i>O</i>:<i>O</i>']bis[aquacopper(II)]--1-methoxy-2-(2-methoxyethoxy)ethane (1/2)'
_space_group_crystal_system monoclinic
_space_group_IT_number 14
_space_group_name_Hall '-P 2yn'
_space_group_name_H-M_alt 'P 1 21/n 1'
_atom_sites_solution_hydrogens mixed
_atom_sites_solution_primary dual
_cell_angle_alpha 90
_cell_angle_beta 94.7910(10)
_cell_angle_gamma 90
_cell_formula_units_Z 2
_cell_length_a 15.5420(3)
_cell_length_b 14.0010(3)
_cell_length_c 16.3217(3)
_cell_measurement_reflns_used 9398
_cell_measurement_temperature 105(2)
_cell_measurement_theta_max 68.204
_cell_measurement_theta_min 4.922
_cell_volume 3539.25(12)
_computing_cell_refinement
;
SAINT (Bruker, 2016)
;
_computing_data_collection
;
APEX3 (Bruker, 2016)
;
_computing_data_reduction
;
SAINT (Bruker, 2016)
;
_computing_molecular_graphics
;
<i>OLEX2</i> (Dolomanov <i>et al.</i>,  2009)
;
_computing_publication_material
;
<i>OLEX2</i> (Dolomanov <i>et al.</i>,  2009)
;
_computing_structure_refinement
;
SHELXL (Sheldrick, 2015b)
;
_computing_structure_solution
;
SHELXT (Sheldrick, 2015a)
;
_diffrn_ambient_temperature 105.0
_diffrn_measured_fraction_theta_full 0.994
_diffrn_measured_fraction_theta_max 0.994
_diffrn_measurement_device_type 'Bruker Photon100 CMOS'
_diffrn_measurement_method '\f and \w scans'
_diffrn_radiation_type CuK\a
_diffrn_radiation_wavelength 1.54178
_diffrn_reflns_av_R_equivalents 0.0390
_diffrn_reflns_av_unetI/netI 0.0108
_diffrn_reflns_limit_h_max 18
_diffrn_reflns_limit_h_min -18
_diffrn_reflns_limit_k_max 16
_diffrn_reflns_limit_k_min -16
_diffrn_reflns_limit_l_max 19
_diffrn_reflns_limit_l_min -19
_diffrn_reflns_number 209288
_diffrn_reflns_theta_full 67.679
_diffrn_reflns_theta_max 68.287
_diffrn_reflns_theta_min 4.922
_diffrn_source 'Incoatec microfocus Cu source'
_exptl_absorpt_coefficient_mu 1.301
_exptl_absorpt_correction_T_max 0.881
_exptl_absorpt_correction_T_min 0.781
_exptl_absorpt_correction_type multi-scan
_exptl_absorpt_process_details
;
(SADABS; Bruker, 2016)
;
_exptl_crystal_colour 'clear green'
_exptl_crystal_density_diffrn 1.307
_exptl_crystal_description block
_exptl_crystal_F_000 1468
_exptl_crystal_size_max 0.2
_exptl_crystal_size_mid 0.15
_exptl_crystal_size_min 0.1
_refine_diff_density_max 0.281
_refine_diff_density_min -0.397
_refine_ls_extinction_method none
_refine_ls_goodness_of_fit_ref 1.059
_refine_ls_hydrogen_treatment mixed
_refine_ls_matrix_type full
_refine_ls_number_parameters 477
_refine_ls_number_reflns 6424
_refine_ls_number_restraints 410
_refine_ls_restrained_S_all 1.043
_refine_ls_R_factor_all 0.0355
_refine_ls_R_factor_gt 0.0333
_refine_ls_shift/su_max 0.001
_refine_ls_shift/su_mean 0.000
_refine_ls_structure_factor_coef Fsqd
_refine_ls_weighting_details 'w=1/[\s^2^(Fo^2^)+(0.0435P)^2^+2.0003P] where P=(Fo^2^+2Fc^2^)/3'
_refine_ls_weighting_scheme calc
_refine_ls_wR_factor_gt 0.0870
_refine_ls_wR_factor_ref 0.0890
_reflns_number_gt 5989
_reflns_number_total 6424
_reflns_threshold_expression 'I > 2\s(I)'
_cod_data_source_file ex2060sup1.cif
_cod_data_source_block I
_cod_database_code 2244217
_shelx_space_group_comment
;
The symmetry employed for this shelxl refinement is uniquely defined
by the following loop, which should always be used as a source of
symmetry information in preference to the above space-group names.
They are only intended as comments.
;
_shelx_estimated_absorpt_t_min 0.781
_shelx_estimated_absorpt_t_max 0.881

loop_
_space_group_symop_operation_xyz
'x, y, z'
'-x+1/2, y+1/2, -z+1/2'
'-x, -y, -z'
'x-1/2, -y-1/2, z-1/2'

loop_
_atom_site_type_symbol
_atom_site_label
_atom_site_fract_x
_atom_site_fract_y
_atom_site_fract_z
_atom_site_U_iso_or_equiv
_atom_site_adp_type
_atom_site_calc_flag
_atom_site_occupancy
_atom_site_disorder_assembly
_atom_site_disorder_group
Cu Cu1 0.54253(2) 0.42405(2) 0.48032(2) 0.02442(8) Uani d 1 . .
O O1B 0.51049(8) 0.45091(8) 0.36430(7) 0.0329(3) Uani d 1 . .
O O2B 0.43845(8) 0.58088(8) 0.39902(7) 0.0326(3) Uani d 1 . .
O O1A 0.43605(8) 0.35049(8) 0.48736(7) 0.0351(3) Uani d 1 . .
O O2A 0.36511(7) 0.48032(8) 0.52427(7) 0.0331(3) Uani d 1 . .
O O10S 0.62229(8) 0.30515(9) 0.46326(8) 0.0376(3) Uani d 1 . .
N N10B 0.37240(10) 0.69540(10) 0.28457(9) 0.0362(3) Uani d 1 . .
O O2S1 0.7835(9) 0.2813(9) 0.5321(12) 0.0540(12) Uani d 0.666(3) A 1
C C3B 0.46922(10) 0.52671(11) 0.34617(9) 0.0265(3) Uani d 1 . .
C C9B 0.41162(10) 0.63824(11) 0.22997(9) 0.0285(3) Uani d 1 . .
C C3A 0.37072(10) 0.39031(11) 0.51303(9) 0.0284(3) Uani d 1 . .
C C4A 0.29745(11) 0.32888(12) 0.53288(10) 0.0308(3) Uani d 1 . .
C C4B 0.45728(10) 0.55460(11) 0.25802(9) 0.0269(3) Uani d 1 . .
O O5S1 0.73581(16) 0.15001(18) 0.40989(17) 0.0438(6) Uani d 0.666(3) A 1
C C11B 0.33426(11) 0.78619(12) 0.27016(10) 0.0312(3) Uani d 1 . .
C C8B 0.40932(11) 0.65984(13) 0.14555(10) 0.0345(4) Uani d 1 . .
H H8B 0.3794 0.7152 0.1250 0.041 Uiso calc 1 . .
C C5B 0.49629(11) 0.49735(13) 0.20199(10) 0.0348(4) Uani d 1 . .
H H5B 0.5262 0.4414 0.2212 0.042 Uiso calc 1 . .
C C5A 0.30263(12) 0.23152(12) 0.51507(10) 0.0349(4) Uani d 1 . .
H H5A 0.3501 0.2088 0.4875 0.042 Uiso calc 1 . .
N N10A 0.21962(12) 0.45875(13) 0.59054(14) 0.0588(5) Uani d 1 . .
C C16A 0.17474(12) 0.58519(13) 0.67658(11) 0.0367(4) Uani d 1 . .
O O8S1 0.5611(3) 0.1715(4) 0.3438(5) 0.0604(14) Uani d 0.666(3) A 1
C C16B 0.36286(11) 0.86224(12) 0.32109(10) 0.0322(3) Uani d 1 . .
C C15A 0.10932(12) 0.64349(13) 0.70386(11) 0.0388(4) Uani d 1 . .
C C6B 0.49276(13) 0.51950(15) 0.11960(11) 0.0447(4) Uani d 1 . .
H H6B 0.5192 0.4792 0.0821 0.054 Uiso calc 1 . .
C C7B 0.44963(13) 0.60229(15) 0.09242(11) 0.0429(4) Uani d 1 . .
H H7B 0.4481 0.6193 0.0360 0.052 Uiso calc 1 . .
C C17A 0.26827(12) 0.60465(15) 0.70369(12) 0.0441(4) Uani d 1 . .
H H17A 0.2948 0.6400 0.6605 0.066 Uiso calc 1 . .
H H17B 0.2987 0.5440 0.7139 0.066 Uiso calc 1 . .
H H17C 0.2720 0.6426 0.7543 0.066 Uiso calc 1 . .
C C6A 0.24089(12) 0.16743(13) 0.53636(11) 0.0400(4) Uani d 1 . .
H H6A 0.2446 0.1018 0.5222 0.048 Uiso calc 1 . .
C C9A 0.22586(11) 0.36315(13) 0.57261(12) 0.0395(4) Uani d 1 . .
C C17B 0.43678(13) 0.85116(14) 0.38602(11) 0.0418(4) Uani d 1 . .
H H17D 0.4145 0.8498 0.4404 0.063 Uiso calc 1 . .
H H17E 0.4766 0.9051 0.3830 0.063 Uiso calc 1 . .
H H17F 0.4674 0.7914 0.3770 0.063 Uiso calc 1 . .
C C11A 0.15206(12) 0.50948(14) 0.62317(13) 0.0453(4) Uani d 1 . .
C C12B 0.26720(12) 0.79882(15) 0.20959(12) 0.0439(4) Uani d 1 . .
H H12B 0.2476 0.7465 0.1760 0.053 Uiso calc 1 . .
C C14A 0.02351(12) 0.62150(15) 0.68039(12) 0.0447(4) Uani d 1 . .
H H14A -0.0210 0.6595 0.7002 0.054 Uiso calc 1 . .
C C18A 0.13044(14) 0.72995(17) 0.75676(13) 0.0536(5) Uani d 1 . .
H H18A 0.1576 0.7096 0.8103 0.080 Uiso calc 1 . .
H H18B 0.0773 0.7651 0.7647 0.080 Uiso calc 1 . .
H H18C 0.1703 0.7714 0.7297 0.080 Uiso calc 1 . .
C C15B 0.32210(14) 0.95162(14) 0.30921(12) 0.0453(4) Uani d 1 . .
C C14B 0.25653(16) 0.96269(16) 0.24775(13) 0.0561(6) Uani d 1 . .
H H14B 0.2299 1.0234 0.2395 0.067 Uiso calc 1 . .
C C7A 0.17319(12) 0.20059(14) 0.57892(11) 0.0422(4) Uani d 1 . .
H H7A 0.1319 0.1567 0.5964 0.051 Uiso calc 1 . .
C C8A 0.16519(13) 0.29586(15) 0.59604(13) 0.0473(5) Uani d 1 . .
H H8A 0.1177 0.3170 0.6243 0.057 Uiso calc 1 . .
C C13B 0.22881(14) 0.88734(18) 0.19800(13) 0.0561(6) Uani d 1 . .
H H13B 0.1835 0.8962 0.1559 0.067 Uiso calc 1 . .
C C6S1 0.6846(5) 0.0737(6) 0.3762(5) 0.0517(16) Uani d 0.666(3) A 1
H H6SA 0.6530 0.0435 0.4196 0.062 Uiso calc 0.666(3) A 1
H H6SB 0.7220 0.0247 0.3535 0.062 Uiso calc 0.666(3) A 1
C C13A 0.00184(13) 0.54565(16) 0.62903(15) 0.0534(5) Uani d 1 . .
H H13A -0.0572 0.5313 0.6143 0.064 Uiso calc 1 . .
C C12A 0.06577(13) 0.49027(16) 0.59881(16) 0.0569(6) Uani d 1 . .
H H12A 0.0509 0.4395 0.5617 0.068 Uiso calc 1 . .
C C3S1 0.8407(4) 0.2105(3) 0.5096(3) 0.0564(12) Uani d 0.666(3) A 1
H H3SA 0.8808 0.1936 0.5577 0.068 Uiso calc 0.666(3) A 1
H H3SB 0.8753 0.2356 0.4661 0.068 Uiso calc 0.666(3) A 1
C C7S1 0.6224(2) 0.1110(2) 0.3099(2) 0.0487(8) Uani d 0.666(3) A 1
H H7SA 0.6538 0.1472 0.2697 0.058 Uiso calc 0.666(3) A 1
H H7SB 0.5922 0.0570 0.2808 0.058 Uiso calc 0.666(3) A 1
C C18B 0.3508(2) 1.03494(17) 0.36428(18) 0.0787(8) Uani d 1 . .
H H18D 0.3400 1.0200 0.4212 0.118 Uiso calc 1 . .
H H18E 0.3182 1.0922 0.3463 0.118 Uiso calc 1 . .
H H18F 0.4126 1.0464 0.3609 0.118 Uiso calc 1 . .
C C1S1 0.8212(6) 0.3611(4) 0.5730(4) 0.0698(15) Uani d 0.666(3) A 1
H H1SA 0.8572 0.3952 0.5361 0.105 Uiso calc 0.666(3) A 1
H H1SB 0.8571 0.3400 0.6219 0.105 Uiso calc 0.666(3) A 1
H H1SC 0.7758 0.4037 0.5896 0.105 Uiso calc 0.666(3) A 1
C C4S1 0.7934(3) 0.1233(3) 0.4788(3) 0.0558(10) Uani d 0.666(3) A 1
H H4SA 0.8347 0.0746 0.4623 0.067 Uiso calc 0.666(3) A 1
H H4SB 0.7605 0.0959 0.5226 0.067 Uiso calc 0.666(3) A 1
H H10C 0.3857(14) 0.6801(16) 0.3367(15) 0.049(6) Uiso d 1 . .
H H10D 0.2643(16) 0.4898(18) 0.5786(15) 0.057(7) Uiso d 1 . .
H H10A 0.6808(5) 0.2953(16) 0.4844(13) 0.064(7) Uiso d 1 . .
H H10B 0.6103(14) 0.2545(13) 0.4247(13) 0.085(9) Uiso d 1 . .
C C9S2 0.4948(9) 0.2144(16) 0.3063(12) 0.0550(15) Uani d 0.31(3) A 2
H H9SD 0.4759 0.1747 0.2586 0.082 Uiso calc 0.31(3) A 2
H H9SE 0.4922 0.2819 0.2903 0.082 Uiso calc 0.31(3) A 2
H H9SF 0.4568 0.2033 0.3503 0.082 Uiso calc 0.31(3) A 2
O O2S2 0.795(2) 0.274(2) 0.536(2) 0.0540(12) Uani d 0.334(3) A 2
C C3S2 0.8316(8) 0.1859(8) 0.5313(7) 0.0564(12) Uani d 0.334(3) A 2
H H3SC 0.8115 0.1445 0.5750 0.068 Uiso calc 0.334(3) A 2
H H3SD 0.8951 0.1922 0.5410 0.068 Uiso calc 0.334(3) A 2
C C1S2 0.8244(13) 0.3376(10) 0.5961(9) 0.0698(15) Uani d 0.334(3) A 2
H H1SD 0.7960 0.3995 0.5862 0.105 Uiso calc 0.334(3) A 2
H H1SE 0.8870 0.3454 0.5949 0.105 Uiso calc 0.334(3) A 2
H H1SF 0.8116 0.3132 0.6500 0.105 Uiso calc 0.334(3) A 2
C C4S2 0.8103(7) 0.1404(7) 0.4509(6) 0.0558(10) Uani d 0.334(3) A 2
H H4SC 0.8281 0.1827 0.4068 0.067 Uiso calc 0.334(3) A 2
H H4SD 0.8426 0.0796 0.4483 0.067 Uiso calc 0.334(3) A 2
O O5S2 0.7218(4) 0.1224(4) 0.4386(3) 0.0438(6) Uani d 0.334(3) A 2
C C6S2 0.6944(11) 0.0843(14) 0.3610(11) 0.0517(16) Uani d 0.334(3) A 2
H H6SC 0.7120 0.0165 0.3589 0.062 Uiso calc 0.334(3) A 2
H H6SD 0.7230 0.1193 0.3180 0.062 Uiso calc 0.334(3) A 2
C C7S2 0.6002(5) 0.0912(5) 0.3437(5) 0.0487(8) Uani d 0.334(3) A 2
H H7SC 0.5813 0.0560 0.2927 0.058 Uiso calc 0.334(3) A 2
H H7SD 0.5705 0.0637 0.3896 0.058 Uiso calc 0.334(3) A 2
O O8S2 0.5806(7) 0.1903(9) 0.3344(11) 0.0604(14) Uani d 0.334(3) A 2
C C9S1 0.5085(5) 0.2183(6) 0.2840(7) 0.0550(15) Uani d 0.69(3) A 1
H H9SA 0.5442 0.2550 0.2486 0.082 Uiso calc 0.69(3) A 1
H H9SB 0.4697 0.2617 0.3103 0.082 Uiso calc 0.69(3) A 1
H H9SC 0.4743 0.1713 0.2508 0.082 Uiso calc 0.69(3) A 1

loop_
_atom_site_aniso_label
_atom_site_aniso_U_11
_atom_site_aniso_U_22
_atom_site_aniso_U_33
_atom_site_aniso_U_12
_atom_site_aniso_U_13
_atom_site_aniso_U_23
Cu1 0.03002(14) 0.02114(13) 0.02236(13) 0.00405(8) 0.00367(9) -0.00087(8)
O1B 0.0443(6) 0.0296(6) 0.0245(5) 0.0110(5) 0.0006(5) -0.0010(4)
O2B 0.0447(7) 0.0288(6) 0.0245(5) 0.0108(5) 0.0040(5) 0.0000(4)
O1A 0.0371(6) 0.0271(6) 0.0420(6) 0.0001(5) 0.0089(5) -0.0062(5)
O2A 0.0346(6) 0.0259(6) 0.0394(6) -0.0001(5) 0.0078(5) -0.0027(5)
O10S 0.0403(7) 0.0311(6) 0.0403(7) 0.0141(5) -0.0020(5) -0.0086(5)
N10B 0.0532(9) 0.0289(7) 0.0262(7) 0.0110(6) 0.0012(6) 0.0013(6)
O2S1 0.045(4) 0.046(2) 0.066(2) 0.0094(16) -0.020(2) -0.0047(19)
C3B 0.0281(7) 0.0246(7) 0.0268(7) -0.0014(6) 0.0016(6) -0.0018(6)
C9B 0.0307(8) 0.0270(8) 0.0273(7) -0.0023(6) -0.0005(6) -0.0005(6)
C3A 0.0351(8) 0.0281(8) 0.0213(7) 0.0004(6) -0.0015(6) -0.0016(6)
C4A 0.0350(8) 0.0298(8) 0.0272(8) -0.0032(6) 0.0004(6) -0.0011(6)
C4B 0.0295(7) 0.0265(7) 0.0243(7) -0.0008(6) 0.0000(6) -0.0008(6)
O5S1 0.0477(11) 0.0355(14) 0.0483(16) 0.0125(10) 0.0050(10) -0.0008(10)
C11B 0.0338(8) 0.0309(8) 0.0296(8) 0.0056(6) 0.0063(6) 0.0038(6)
C8B 0.0415(9) 0.0342(9) 0.0269(8) 0.0021(7) -0.0024(7) 0.0022(7)
C5B 0.0409(9) 0.0349(9) 0.0281(8) 0.0064(7) 0.0003(7) -0.0022(7)
C5A 0.0436(9) 0.0321(8) 0.0284(8) -0.0026(7) 0.0001(7) -0.0021(7)
N10A 0.0418(9) 0.0365(9) 0.1029(16) -0.0080(7) 0.0353(10) -0.0175(9)
C16A 0.0372(9) 0.0356(9) 0.0390(9) 0.0052(7) 0.0128(7) 0.0097(7)
O8S1 0.057(2) 0.045(2) 0.075(2) 0.0121(18) -0.018(2) -0.0332(19)
C16B 0.0368(8) 0.0312(8) 0.0297(8) 0.0053(7) 0.0099(7) 0.0026(6)
C15A 0.0424(9) 0.0416(10) 0.0337(9) 0.0107(8) 0.0103(7) 0.0103(7)
C6B 0.0567(11) 0.0521(11) 0.0254(8) 0.0160(9) 0.0036(8) -0.0046(8)
C7B 0.0528(11) 0.0512(11) 0.0243(8) 0.0080(9) 0.0001(7) 0.0024(7)
C17A 0.0387(9) 0.0484(11) 0.0462(11) 0.0061(8) 0.0093(8) -0.0007(9)
C6A 0.0521(10) 0.0306(9) 0.0364(9) -0.0079(8) -0.0010(8) -0.0018(7)
C9A 0.0370(9) 0.0341(9) 0.0478(10) -0.0039(7) 0.0062(8) -0.0050(8)
C17B 0.0481(10) 0.0396(10) 0.0371(9) 0.0009(8) -0.0005(8) -0.0044(8)
C11A 0.0384(9) 0.0359(9) 0.0645(12) -0.0005(8) 0.0205(9) -0.0007(9)
C12B 0.0419(10) 0.0491(11) 0.0396(10) 0.0082(8) -0.0038(8) -0.0009(8)
C14A 0.0396(10) 0.0490(11) 0.0474(10) 0.0120(8) 0.0141(8) 0.0103(9)
C18A 0.0523(12) 0.0632(13) 0.0456(11) 0.0199(10) 0.0059(9) -0.0103(10)
C15B 0.0596(12) 0.0338(9) 0.0444(10) 0.0148(8) 0.0160(9) 0.0014(8)
C14B 0.0713(14) 0.0515(12) 0.0467(11) 0.0362(11) 0.0115(10) 0.0074(9)
C7A 0.0441(10) 0.0414(10) 0.0403(10) -0.0143(8) -0.0004(8) 0.0007(8)
C8A 0.0400(10) 0.0432(10) 0.0604(12) -0.0096(8) 0.0142(9) -0.0069(9)
C13B 0.0518(12) 0.0723(14) 0.0433(11) 0.0313(11) -0.0020(9) 0.0054(10)
C6S1 0.071(2) 0.033(2) 0.051(3) 0.0145(16) 0.006(2) -0.009(2)
C13A 0.0347(10) 0.0564(13) 0.0707(14) -0.0004(9) 0.0128(9) 0.0044(11)
C12A 0.0415(10) 0.0480(12) 0.0837(16) -0.0075(9) 0.0195(10) -0.0120(11)
C3S1 0.0391(17) 0.053(3) 0.075(3) 0.0136(18) -0.0069(19) 0.0068(19)
C7S1 0.067(2) 0.0370(16) 0.042(2) 0.0056(13) 0.0058(14) -0.0119(14)
C18B 0.123(2) 0.0385(12) 0.0743(17) 0.0224(14) 0.0046(16) -0.0143(11)
C1S1 0.0702(18) 0.057(3) 0.076(4) 0.001(3) -0.032(3) -0.005(2)
C4S1 0.058(2) 0.041(2) 0.067(3) 0.0176(15) -0.0042(19) 0.0105(18)
C9S2 0.057(2) 0.0484(16) 0.059(4) 0.0007(19) -0.001(2) -0.009(3)
O2S2 0.045(4) 0.046(2) 0.066(2) 0.0094(16) -0.020(2) -0.0047(19)
C3S2 0.0391(17) 0.053(3) 0.075(3) 0.0136(18) -0.0069(19) 0.0068(19)
C1S2 0.0702(18) 0.057(3) 0.076(4) 0.001(3) -0.032(3) -0.005(2)
C4S2 0.058(2) 0.041(2) 0.067(3) 0.0176(15) -0.0042(19) 0.0105(18)
O5S2 0.0477(11) 0.0355(14) 0.0483(16) 0.0125(10) 0.0050(10) -0.0008(10)
C6S2 0.071(2) 0.033(2) 0.051(3) 0.0145(16) 0.006(2) -0.009(2)
C7S2 0.067(2) 0.0370(16) 0.042(2) 0.0056(13) 0.0058(14) -0.0119(14)
O8S2 0.057(2) 0.045(2) 0.075(2) 0.0121(18) -0.018(2) -0.0332(19)
C9S1 0.057(2) 0.0484(16) 0.059(4) 0.0007(19) -0.001(2) -0.009(3)

loop_
_atom_type_symbol
_atom_type_description
_atom_type_scat_dispersion_real
_atom_type_scat_dispersion_imag
_atom_type_scat_source
C C 0.0181 0.0091 'International Tables Vol C Tables 4.2.6.8 and 6.1.1.4'
H H 0.0000 0.0000 'International Tables Vol C Tables 4.2.6.8 and 6.1.1.4'
Cu Cu -1.9646 0.5888 'International Tables Vol C Tables 4.2.6.8 and 6.1.1.4'
N N 0.0311 0.0180 'International Tables Vol C Tables 4.2.6.8 and 6.1.1.4'
O O 0.0492 0.0322 'International Tables Vol C Tables 4.2.6.8 and 6.1.1.4'

loop_
_geom_angle_atom_site_label_1
_geom_angle_atom_site_label_2
_geom_angle_atom_site_label_3
_geom_angle_site_symmetry_1
_geom_angle_site_symmetry_3
_geom_angle
_geom_angle_publ_flag
O1B Cu1 Cu1 . 3_666 89.34(3) ?
O1B Cu1 O2B . 3_666 168.92(5) ?
O1B Cu1 O1A . . 90.57(5) ?
O1B Cu1 O2A . 3_666 87.70(5) ?
O1B Cu1 O10S . . 97.42(5) ?
O2B Cu1 Cu1 3_666 3_666 79.58(3) ?
O2B Cu1 O2A 3_666 3_666 90.74(5) ?
O2B Cu1 O10S 3_666 . 93.65(5) ?
O1A Cu1 Cu1 . 3_666 88.07(3) ?
O1A Cu1 O2B . 3_666 88.85(5) ?
O1A Cu1 O2A . 3_666 168.82(5) ?
O1A Cu1 O10S . . 95.82(5) ?
O2A Cu1 Cu1 3_666 3_666 80.87(3) ?
O2A Cu1 O10S 3_666 . 95.36(5) ?
O10S Cu1 Cu1 . 3_666 172.15(4) ?
C3B O1B Cu1 . . 118.18(10) ?
C3B O2B Cu1 . 3_666 128.64(10) ?
C3A O1A Cu1 . . 119.63(10) ?
C3A O2A Cu1 . 3_666 127.34(10) ?
Cu1 O10S H10A . . 128.2(12) ?
Cu1 O10S H10B . . 126.1(13) ?
H10A O10S H10B . . 104.9(7) ?
C9B N10B C11B . . 128.08(14) ?
C9B N10B H10C . . 113.6(14) ?
C11B N10B H10C . . 116.1(15) ?
C3S1 O2S1 C1S1 . . 116.0(10) ?
O1B C3B O2B . . 123.71(14) ?
O1B C3B C4B . . 117.85(13) ?
O2B C3B C4B . . 118.43(13) ?
N10B C9B C4B . . 120.34(14) ?
N10B C9B C8B . . 122.13(15) ?
C8B C9B C4B . . 117.53(15) ?
O1A C3A O2A . . 123.41(15) ?
O1A C3A C4A . . 118.05(14) ?
O2A C3A C4A . . 118.53(14) ?
C5A C4A C3A . . 117.47(15) ?
C5A C4A C9A . . 119.10(16) ?
C9A C4A C3A . . 123.33(15) ?
C9B C4B C3B . . 123.03(14) ?
C5B C4B C3B . . 117.28(14) ?
C5B C4B C9B . . 119.64(14) ?
C6S1 O5S1 C4S1 . . 113.8(4) ?
C16B C11B N10B . . 118.49(15) ?
C12B C11B N10B . . 120.86(16) ?
C12B C11B C16B . . 120.58(16) ?
C9B C8B H8B . . 119.5 ?
C7B C8B C9B . . 121.08(16) ?
C7B C8B H8B . . 119.5 ?
C4B C5B H5B . . 119.1 ?
C6B C5B C4B . . 121.86(16) ?
C6B C5B H5B . . 119.1 ?
C4A C5A H5A . . 119.0 ?
C6A C5A C4A . . 121.92(17) ?
C6A C5A H5A . . 119.0 ?
C9A N10A C11A . . 129.73(17) ?
C9A N10A H10D . . 111.9(16) ?
C11A N10A H10D . . 118.3(16) ?
C15A C16A C17A . . 120.49(17) ?
C11A C16A C15A . . 119.10(17) ?
C11A C16A C17A . . 120.41(16) ?
C9S1 O8S1 C7S1 . . 112.6(8) ?
C11B C16B C17B . . 121.71(15) ?
C11B C16B C15B . . 118.49(16) ?
C15B C16B C17B . . 119.78(17) ?
C16A C15A C18A . . 121.28(17) ?
C14A C15A C16A . . 119.14(18) ?
C14A C15A C18A . . 119.57(17) ?
C5B C6B H6B . . 120.7 ?
C5B C6B C7B . . 118.52(17) ?
C7B C6B H6B . . 120.7 ?
C8B C7B C6B . . 121.35(16) ?
C8B C7B H7B . . 119.3 ?
C6B C7B H7B . . 119.3 ?
C16A C17A H17A . . 109.5 ?
C16A C17A H17B . . 109.5 ?
C16A C17A H17C . . 109.5 ?
H17A C17A H17B . . 109.5 ?
H17A C17A H17C . . 109.5 ?
H17B C17A H17C . . 109.5 ?
C5A C6A H6A . . 120.6 ?
C5A C6A C7A . . 118.74(17) ?
C7A C6A H6A . . 120.6 ?
N10A C9A C4A . . 119.92(16) ?
N10A C9A C8A . . 122.18(17) ?
C8A C9A C4A . . 117.82(17) ?
C16B C17B H17D . . 109.5 ?
C16B C17B H17E . . 109.5 ?
C16B C17B H17F . . 109.5 ?
H17D C17B H17E . . 109.5 ?
H17D C17B H17F . . 109.5 ?
H17E C17B H17F . . 109.5 ?
C16A C11A N10A . . 117.43(17) ?
C12A C11A N10A . . 121.68(19) ?
C12A C11A C16A . . 120.71(18) ?
C11B C12B H12B . . 119.9 ?
C13B C12B C11B . . 120.15(19) ?
C13B C12B H12B . . 119.9 ?
C15A C14A H14A . . 119.4 ?
C13A C14A C15A . . 121.22(18) ?
C13A C14A H14A . . 119.4 ?
C15A C18A H18A . . 109.5 ?
C15A C18A H18B . . 109.5 ?
C15A C18A H18C . . 109.5 ?
H18A C18A H18B . . 109.5 ?
H18A C18A H18C . . 109.5 ?
H18B C18A H18C . . 109.5 ?
C16B C15B C18B . . 119.69(19) ?
C14B C15B C16B . . 119.80(19) ?
C14B C15B C18B . . 120.51(19) ?
C15B C14B H14B . . 119.4 ?
C15B C14B C13B . . 121.24(18) ?
C13B C14B H14B . . 119.4 ?
C6A C7A H7A . . 119.6 ?
C8A C7A C6A . . 120.85(17) ?
C8A C7A H7A . . 119.6 ?
C9A C8A H8A . . 119.3 ?
C7A C8A C9A . . 121.44(18) ?
C7A C8A H8A . . 119.3 ?
C12B C13B H13B . . 120.1 ?
C14B C13B C12B . . 119.72(19) ?
C14B C13B H13B . . 120.1 ?
O5S1 C6S1 H6SA . . 109.8 ?
O5S1 C6S1 H6SB . . 109.8 ?
O5S1 C6S1 C7S1 . . 109.2(6) ?
H6SA C6S1 H6SB . . 108.3 ?
C7S1 C6S1 H6SA . . 109.8 ?
C7S1 C6S1 H6SB . . 109.8 ?
C14A C13A H13A . . 119.9 ?
C14A C13A C12A . . 120.19(19) ?
C12A C13A H13A . . 119.9 ?
C11A C12A H12A . . 120.2 ?
C13A C12A C11A . . 119.6(2) ?
C13A C12A H12A . . 120.2 ?
O2S1 C3S1 H3SA . . 109.4 ?
O2S1 C3S1 H3SB . . 109.4 ?
O2S1 C3S1 C4S1 . . 111.3(7) ?
H3SA C3S1 H3SB . . 108.0 ?
C4S1 C3S1 H3SA . . 109.4 ?
C4S1 C3S1 H3SB . . 109.4 ?
O8S1 C7S1 C6S1 . . 110.1(5) ?
O8S1 C7S1 H7SA . . 109.6 ?
O8S1 C7S1 H7SB . . 109.6 ?
C6S1 C7S1 H7SA . . 109.6 ?
C6S1 C7S1 H7SB . . 109.6 ?
H7SA C7S1 H7SB . . 108.1 ?
C15B C18B H18D . . 109.5 ?
C15B C18B H18E . . 109.5 ?
C15B C18B H18F . . 109.5 ?
H18D C18B H18E . . 109.5 ?
H18D C18B H18F . . 109.5 ?
H18E C18B H18F . . 109.5 ?
O2S1 C1S1 H1SA . . 109.5 ?
O2S1 C1S1 H1SB . . 109.5 ?
O2S1 C1S1 H1SC . . 109.5 ?
H1SA C1S1 H1SB . . 109.5 ?
H1SA C1S1 H1SC . . 109.5 ?
H1SB C1S1 H1SC . . 109.5 ?
O5S1 C4S1 C3S1 . . 108.0(4) ?
O5S1 C4S1 H4SA . . 110.1 ?
O5S1 C4S1 H4SB . . 110.1 ?
C3S1 C4S1 H4SA . . 110.1 ?
C3S1 C4S1 H4SB . . 110.1 ?
H4SA C4S1 H4SB . . 108.4 ?
H9SD C9S2 H9SE . . 109.5 ?
H9SD C9S2 H9SF . . 109.5 ?
H9SE C9S2 H9SF . . 109.5 ?
O8S2 C9S2 H9SD . . 109.5 ?
O8S2 C9S2 H9SE . . 109.5 ?
O8S2 C9S2 H9SF . . 109.5 ?
C3S2 O2S2 C1S2 . . 121(2) ?
O2S2 C3S2 H3SC . . 109.1 ?
O2S2 C3S2 H3SD . . 109.1 ?
O2S2 C3S2 C4S2 . . 112.4(15) ?
H3SC C3S2 H3SD . . 107.9 ?
C4S2 C3S2 H3SC . . 109.1 ?
C4S2 C3S2 H3SD . . 109.1 ?
O2S2 C1S2 H1SD . . 109.5 ?
O2S2 C1S2 H1SE . . 109.5 ?
O2S2 C1S2 H1SF . . 109.5 ?
H1SD C1S2 H1SE . . 109.5 ?
H1SD C1S2 H1SF . . 109.5 ?
H1SE C1S2 H1SF . . 109.5 ?
C3S2 C4S2 H4SC . . 109.5 ?
C3S2 C4S2 H4SD . . 109.5 ?
H4SC C4S2 H4SD . . 108.1 ?
O5S2 C4S2 C3S2 . . 110.6(9) ?
O5S2 C4S2 H4SC . . 109.5 ?
O5S2 C4S2 H4SD . . 109.5 ?
C4S2 O5S2 C6S2 . . 114.8(10) ?
O5S2 C6S2 H6SC . . 109.3 ?
O5S2 C6S2 H6SD . . 109.3 ?
O5S2 C6S2 C7S2 . . 111.7(14) ?
H6SC C6S2 H6SD . . 107.9 ?
C7S2 C6S2 H6SC . . 109.3 ?
C7S2 C6S2 H6SD . . 109.3 ?
C6S2 C7S2 H7SC . . 110.4 ?
C6S2 C7S2 H7SD . . 110.4 ?
H7SC C7S2 H7SD . . 108.6 ?
O8S2 C7S2 C6S2 . . 106.5(10) ?
O8S2 C7S2 H7SC . . 110.4 ?
O8S2 C7S2 H7SD . . 110.4 ?
C9S2 O8S2 C7S2 . . 117.0(13) ?
O8S1 C9S1 H9SA . . 109.5 ?
O8S1 C9S1 H9SB . . 109.5 ?
O8S1 C9S1 H9SC . . 109.5 ?
H9SA C9S1 H9SB . . 109.5 ?
H9SA C9S1 H9SC . . 109.5 ?
H9SB C9S1 H9SC . . 109.5 ?

loop_
_geom_bond_atom_site_label_1
_geom_bond_atom_site_label_2
_geom_bond_site_symmetry_2
_geom_bond_distance
_geom_bond_publ_flag
Cu1 Cu1 3_666 2.6126(4) ?
Cu1 O1B . 1.9539(11) ?
Cu1 O2B 3_666 1.9682(11) ?
Cu1 O1A . 1.9608(12) ?
Cu1 O2A 3_666 1.9689(11) ?
Cu1 O10S . 2.1078(11) ?
O1B C3B . 1.2624(19) ?
O2B Cu1 3_666 1.9682(11) ?
O2B C3B . 1.2715(19) ?
O1A C3A . 1.260(2) ?
O2A Cu1 3_666 1.9690(11) ?
O2A C3A . 1.278(2) ?
O10S H10A . 0.956(3) ?
O10S H10B . 0.956(3) ?
N10B C9B . 1.377(2) ?
N10B C11B . 1.414(2) ?
N10B H10C . 0.88(2) ?
O2S1 C3S1 . 1.401(10) ?
O2S1 C1S1 . 1.404(10) ?
C3B C4B . 1.487(2) ?
C9B C4B . 1.425(2) ?
C9B C8B . 1.408(2) ?
C3A C4A . 1.484(2) ?
C4A C5A . 1.397(2) ?
C4A C9A . 1.418(2) ?
C4B C5B . 1.392(2) ?
O5S1 C6S1 . 1.416(8) ?
O5S1 C4S1 . 1.428(5) ?
C11B C16B . 1.400(2) ?
C11B C12B . 1.387(2) ?
C8B H8B . 0.9500 ?
C8B C7B . 1.373(3) ?
C5B H5B . 0.9500 ?
C5B C6B . 1.377(2) ?
C5A H5A . 0.9500 ?
C5A C6A . 1.379(3) ?
N10A C9A . 1.375(2) ?
N10A C11A . 1.409(2) ?
N10A H10D . 0.86(2) ?
C16A C15A . 1.405(2) ?
C16A C17A . 1.509(3) ?
C16A C11A . 1.399(3) ?
O8S1 C7S1 . 1.421(7) ?
O8S1 C9S1 . 1.383(8) ?
C16B C17B . 1.505(2) ?
C16B C15B . 1.409(2) ?
C15A C14A . 1.391(3) ?
C15A C18A . 1.507(3) ?
C6B H6B . 0.9500 ?
C6B C7B . 1.393(3) ?
C7B H7B . 0.9500 ?
C17A H17A . 0.9800 ?
C17A H17B . 0.9800 ?
C17A H17C . 0.9800 ?
C6A H6A . 0.9500 ?
C6A C7A . 1.388(3) ?
C9A C8A . 1.408(3) ?
C17B H17D . 0.9800 ?
C17B H17E . 0.9800 ?
C17B H17F . 0.9800 ?
C11A C12A . 1.393(3) ?
C12B H12B . 0.9500 ?
C12B C13B . 1.382(3) ?
C14A H14A . 0.9500 ?
C14A C13A . 1.377(3) ?
C18A H18A . 0.9800 ?
C18A H18B . 0.9800 ?
C18A H18C . 0.9800 ?
C15B C14B . 1.378(3) ?
C15B C18B . 1.517(3) ?
C14B H14B . 0.9500 ?
C14B C13B . 1.378(3) ?
C7A H7A . 0.9500 ?
C7A C8A . 1.371(3) ?
C8A H8A . 0.9500 ?
C13B H13B . 0.9500 ?
C6S1 H6SA . 0.9900 ?
C6S1 H6SB . 0.9900 ?
C6S1 C7S1 . 1.484(8) ?
C13A H13A . 0.9500 ?
C13A C12A . 1.383(3) ?
C12A H12A . 0.9500 ?
C3S1 H3SA . 0.9900 ?
C3S1 H3SB . 0.9900 ?
C3S1 C4S1 . 1.490(7) ?
C7S1 H7SA . 0.9900 ?
C7S1 H7SB . 0.9900 ?
C18B H18D . 0.9800 ?
C18B H18E . 0.9800 ?
C18B H18F . 0.9800 ?
C1S1 H1SA . 0.9800 ?
C1S1 H1SB . 0.9800 ?
C1S1 H1SC . 0.9800 ?
C4S1 H4SA . 0.9900 ?
C4S1 H4SB . 0.9900 ?
C9S2 H9SD . 0.9800 ?
C9S2 H9SE . 0.9800 ?
C9S2 H9SF . 0.9800 ?
C9S2 O8S2 . 1.414(14) ?
O2S2 C3S2 . 1.369(19) ?
O2S2 C1S2 . 1.37(2) ?
C3S2 H3SC . 0.9900 ?
C3S2 H3SD . 0.9900 ?
C3S2 C4S2 . 1.471(15) ?
C1S2 H1SD . 0.9800 ?
C1S2 H1SE . 0.9800 ?
C1S2 H1SF . 0.9800 ?
C4S2 H4SC . 0.9900 ?
C4S2 H4SD . 0.9900 ?
C4S2 O5S2 . 1.397(12) ?
O5S2 C6S2 . 1.407(17) ?
C6S2 H6SC . 0.9900 ?
C6S2 H6SD . 0.9900 ?
C6S2 C7S2 . 1.471(17) ?
C7S2 H7SC . 0.9900 ?
C7S2 H7SD . 0.9900 ?
C7S2 O8S2 . 1.426(14) ?
C9S1 H9SA . 0.9800 ?
C9S1 H9SB . 0.9800 ?
C9S1 H9SC . 0.9800 ?

loop_
_geom_hbond_atom_site_label_D
_geom_hbond_atom_site_label_H
_geom_hbond_atom_site_label_A
_geom_hbond_distance_DH
_geom_hbond_distance_HA
_geom_hbond_distance_DA
_geom_hbond_angle_DHA
N10A H10D O2A 0.86(3) 1.86(3) 2.604(2) 143(2)
N10B H10C O2B 0.89(2) 1.87(2) 2.6065(18) 139(2)

loop_
_geom_torsion_atom_site_label_1
_geom_torsion_atom_site_label_2
_geom_torsion_atom_site_label_3
_geom_torsion_atom_site_label_4
_geom_torsion_site_symmetry_1
_geom_torsion_site_symmetry_2
_geom_torsion_site_symmetry_3
_geom_torsion_site_symmetry_4
_geom_torsion
_geom_torsion_publ_flag
Cu1 O1B C3B O2B . . . . -8.6(2) ?
Cu1 O1B C3B C4B . . . . 170.41(10) ?
Cu1 O2B C3B O1B 3_666 . . . 9.2(2) ?
Cu1 O2B C3B C4B 3_666 . . . -169.80(10) ?
Cu1 O1A C3A O2A . . . . 10.2(2) ?
Cu1 O1A C3A C4A . . . . -168.37(10) ?
Cu1 O2A C3A O1A 3_666 . . . -8.7(2) ?
Cu1 O2A C3A C4A 3_666 . . . 169.93(10) ?
O1B C3B C4B C9B . . . . 179.72(14) ?
O1B C3B C4B C5B . . . . -3.1(2) ?
O2B C3B C4B C9B . . . . -1.2(2) ?
O2B C3B C4B C5B . . . . 176.01(15) ?
O1A C3A C4A C5A . . . . -5.4(2) ?
O1A C3A C4A C9A . . . . 171.06(16) ?
O2A C3A C4A C5A . . . . 175.93(14) ?
O2A C3A C4A C9A . . . . -7.6(2) ?
N10B C9B C4B C3B . . . . -3.1(2) ?
N10B C9B C4B C5B . . . . 179.74(15) ?
N10B C9B C8B C7B . . . . 179.34(17) ?
N10B C11B C16B C17B . . . . 4.4(2) ?
N10B C11B C16B C15B . . . . -177.08(16) ?
N10B C11B C12B C13B . . . . 177.97(18) ?
O2S1 C3S1 C4S1 O5S1 . . . . 58.7(11) ?
C3B C4B C5B C6B . . . . -176.76(17) ?
C9B N10B C11B C16B . . . . -124.92(18) ?
C9B N10B C11B C12B . . . . 58.1(3) ?
C9B C4B C5B C6B . . . . 0.5(3) ?
C9B C8B C7B C6B . . . . 1.3(3) ?
C3A C4A C5A C6A . . . . 175.39(15) ?
C3A C4A C9A N10A . . . . 3.7(3) ?
C3A C4A C9A C8A . . . . -173.24(17) ?
C4A C5A C6A C7A . . . . -2.0(3) ?
C4A C9A C8A C7A . . . . -2.0(3) ?
C4B C9B C8B C7B . . . . 0.0(3) ?
C4B C5B C6B C7B . . . . 0.8(3) ?
O5S1 C6S1 C7S1 O8S1 . . . . -67.3(7) ?
C11B N10B C9B C4B . . . . 171.23(16) ?
C11B N10B C9B C8B . . . . -8.1(3) ?
C11B C16B C15B C14B . . . . -0.9(3) ?
C11B C16B C15B C18B . . . . 179.1(2) ?
C11B C12B C13B C14B . . . . -1.0(3) ?
C8B C9B C4B C3B . . . . 176.22(15) ?
C8B C9B C4B C5B . . . . -0.9(2) ?
C5B C6B C7B C8B . . . . -1.7(3) ?
C5A C4A C9A N10A . . . . -179.92(18) ?
C5A C4A C9A C8A . . . . 3.2(3) ?
C5A C6A C7A C8A . . . . 3.2(3) ?
N10A C9A C8A C7A . . . . -178.9(2) ?
N10A C11A C12A C13A . . . . -176.3(2) ?
C16A C15A C14A C13A . . . . -2.0(3) ?
C16A C11A C12A C13A . . . . -1.2(3) ?
C16B C11B C12B C13B . . . . 1.1(3) ?
C16B C15B C14B C13B . . . . 1.0(3) ?
C15A C16A C11A N10A . . . . 173.66(18) ?
C15A C16A C11A C12A . . . . -1.6(3) ?
C15A C14A C13A C12A . . . . -0.8(3) ?
C17A C16A C15A C14A . . . . -177.50(17) ?
C17A C16A C15A C18A . . . . 3.5(3) ?
C17A C16A C11A N10A . . . . -5.6(3) ?
C17A C16A C11A C12A . . . . 179.1(2) ?
C6A C7A C8A C9A . . . . -1.2(3) ?
C9A C4A C5A C6A . . . . -1.2(3) ?
C9A N10A C11A C16A . . . . 144.7(2) ?
C9A N10A C11A C12A . . . . -40.0(4) ?
C17B C16B C15B C14B . . . . 177.61(19) ?
C17B C16B C15B C18B . . . . -2.4(3) ?
C11A N10A C9A C4A . . . . 174.3(2) ?
C11A N10A C9A C8A . . . . -8.9(4) ?
C11A C16A C15A C14A . . . . 3.2(3) ?
C11A C16A C15A C18A . . . . -175.80(18) ?
C12B C11B C16B C17B . . . . -178.61(17) ?
C12B C11B C16B C15B . . . . -0.1(3) ?
C14A C13A C12A C11A . . . . 2.4(4) ?
C18A C15A C14A C13A . . . . 177.00(19) ?
C15B C14B C13B C12B . . . . 0.0(4) ?
C6S1 O5S1 C4S1 C3S1 . . . . -178.1(5) ?
C18B C15B C14B C13B . . . . -179.0(2) ?
C1S1 O2S1 C3S1 C4S1 . . . . 171.1(12) ?
C4S1 O5S1 C6S1 C7S1 . . . . 175.2(4) ?
O2S2 C3S2 C4S2 O5S2 . . . . -64(2) ?
C3S2 C4S2 O5S2 C6S2 . . . . 176.1(11) ?
C1S2 O2S2 C3S2 C4S2 . . . . -163(3) ?
C4S2 O5S2 C6S2 C7S2 . . . . -164.7(10) ?
O5S2 C6S2 C7S2 O8S2 . . . . 68.1(17) ?
C6S2 C7S2 O8S2 C9S2 . . . . 171.6(16) ?
C9S1 O8S1 C7S1 C6S1 . . . . 172.0(6) ?

_cod_database_fobs_code 2244217
